data_4117023
loop_
_publ_author_name
'D. Tyler McQuade'
'Sonya L. McKay'
'Douglas R. Powell'
'Samuel H. Gellman'

_publ_contact_author
; 
    Prof. Samuel H. Gellman 
    Department of Chemistry 
    University of Wisconsin 
    Madison, WI  53706-1396  USA 
;
_publ_contact_author_email gellman@chem.wisc.edu
_publ_contact_author_fax 1(608)2620381
_publ_contact_author_phone 1(608)2623303
_publ_section_title
;
 Indifference to Hydrogen Bonding in a Family of Secondary Amides
;
_journal_name_full 'Journal of the American Chemical Society'
_journal_page_first 8528
_journal_page_last 8532
_journal_paper_doi 10.1021/ja9711019
_journal_volume 119
_journal_year 1997
_chemical_formula_sum 'C21 H19 N O'
_chemical_formula_weight 301.37
_chemical_name_systematic
; 
 ? 
;
_space_group_IT_number 60
_symmetry_cell_setting orthorhombic
_symmetry_space_group_name_Hall '-P 2n 2ab'
_symmetry_space_group_name_H-M 'P b c n'
_atom_sites_solution_hydrogens geom
_atom_sites_solution_primary direct
_atom_sites_solution_secondary difmap
_audit_creation_method SHELXL
_cell_angle_alpha 90.00
_cell_angle_beta 90.00
_cell_angle_gamma 90.00
_cell_formula_units_Z 8
_cell_length_a 14.1730(4)
_cell_length_b 7.2910(2)
_cell_length_c 30.0450(5)
_cell_measurement_reflns_used 3877
_cell_measurement_temperature 133(2)
_cell_measurement_theta_max 26.1
_cell_measurement_theta_min 2.0
_cell_volume 3104.71(13)
_computing_structure_refinement 'SHELXL-93 (Sheldrick, 1993)'
_computing_structure_solution 'SHELXS-86 (Sheldrick, 1990)'
_diffrn_ambient_temperature 133(2)
_diffrn_measurement_device 'Siemens P4/CCD'
_diffrn_measurement_method 'phi scan frames'
_diffrn_radiation_monochromator graphite
_diffrn_radiation_source 'sealed tube'
_diffrn_radiation_type MoK\a
_diffrn_radiation_wavelength 0.71073
_diffrn_reflns_av_R_equivalents 0.0731
_diffrn_reflns_av_sigmaI/netI 0.0495
_diffrn_reflns_limit_h_max 7
_diffrn_reflns_limit_h_min -14
_diffrn_reflns_limit_k_max 9
_diffrn_reflns_limit_k_min -8
_diffrn_reflns_limit_l_max 36
_diffrn_reflns_limit_l_min -37
_diffrn_reflns_number 12045
_diffrn_reflns_theta_max 26.17
_diffrn_reflns_theta_min 1.36
_diffrn_standards_decay_% 0.31
_diffrn_standards_number 135
_exptl_absorpt_coefficient_mu 0.079
_exptl_absorpt_correction_type none
_exptl_crystal_colour colorless
_exptl_crystal_density_diffrn 1.289
_exptl_crystal_description 'transparent prism'
_exptl_crystal_F_000 1280
_exptl_crystal_size_max 0.20
_exptl_crystal_size_mid 0.20
_exptl_crystal_size_min 0.02
_refine_diff_density_max 0.239
_refine_diff_density_min -0.231
_refine_diff_density_rms 0.054
_refine_ls_extinction_coef 0.0056(7)
_refine_ls_extinction_expression Fc^*^=kFc[1+0.001xFc^2^\l^3^/sin(2\q)]^-1/4^
_refine_ls_extinction_method SHELXL
_refine_ls_goodness_of_fit_all 1.265
_refine_ls_goodness_of_fit_obs 1.288
_refine_ls_hydrogen_treatment riding
_refine_ls_matrix_type full
_refine_ls_number_parameters 209
_refine_ls_number_reflns 2582
_refine_ls_number_restraints 0
_refine_ls_restrained_S_all 1.272
_refine_ls_restrained_S_obs 1.288
_refine_ls_R_factor_all 0.0961
_refine_ls_R_factor_obs 0.0659
_refine_ls_shift/esd_max 0.000
_refine_ls_shift/esd_mean 0.000
_refine_ls_structure_factor_coef Fsqd
_refine_ls_weighting_details 'w=1/[\s^2^(Fo^2^)+(0.0246P)^2^+3.6582P] where P=(Fo^2^+2Fc^2^)/3'
_refine_ls_weighting_scheme calc
_refine_ls_wR_factor_all 0.1333
_refine_ls_wR_factor_obs 0.1158
_reflns_number_observed 1956
_reflns_number_total 2586
_reflns_observed_criterion >2sigma(I)
_cod_data_source_file ja9711019_2.cif
_cod_data_source_block compound_1
_cod_depositor_comments
;
The following automatic conversions were performed:

'_refine_ls_weighting_scheme' value 'calc
w=1/[\s^2^(Fo^2^)+(0.0246P)^2^+3.6582P] where P=(Fo^2^+2Fc^2^)/3' was
changed to 'calc'. New tag '_refine_ls_weighting_details' was
created. The value of the new tag was set to
'w=1/[\s^2^(Fo^2^)+(0.0246P)^2^+3.6582P] where P=(Fo^2^+2Fc^2^)/3'.

Automatic conversion script
Id: cif_fix_values 3143 2015-03-26 13:38:13Z robertas 
;
_cod_database_code 4117023

loop_
_symmetry_equiv_pos_as_xyz
'x, y, z'
'-x+1/2, -y+1/2, z+1/2'
'-x, y, -z+1/2'
'x+1/2, -y+1/2, -z'
'-x, -y, -z'
'x-1/2, y-1/2, -z-1/2'
'x, -y, z-1/2'
'-x-1/2, y-1/2, z'

loop_
_atom_site_aniso_label
_atom_site_aniso_U_11
_atom_site_aniso_U_22
_atom_site_aniso_U_33
_atom_site_aniso_U_23
_atom_site_aniso_U_13
_atom_site_aniso_U_12
C1 0.046(2) 0.022(2) 0.023(2) 0.0041(13) 0.0066(15) -0.005(2)
N2 0.028(2) 0.0197(13) 0.0249(13) 0.0034(11) 0.0078(11) -0.0007(11)
C3 0.025(2) 0.0192(15) 0.0169(14) -0.0024(12) -0.0008(13) -0.0035(14)
C4 0.018(2) 0.0172(14) 0.0191(14) 0.0001(11) 0.0000(12) -0.0018(13)
O5 0.0237(15) 0.0286(11) 0.0264(11) 0.0002(9) 0.0059(9) 0.0003(10)
C6 0.016(2) 0.0168(14) 0.0203(14) -0.0008(12) 0.0028(12) 0.0029(13)
C7 0.021(2) 0.0206(15) 0.0201(14) 0.0003(12) 0.0014(13) 0.0015(13)
C8 0.025(2) 0.030(2) 0.0203(15) -0.0040(13) -0.0025(13) 0.0015(15)
C9 0.020(2) 0.025(2) 0.032(2) -0.0100(13) 0.0026(13) -0.0006(14)
C10 0.024(2) 0.0180(15) 0.031(2) -0.0010(13) 0.0054(14) -0.0029(14)
C11 0.021(2) 0.0204(15) 0.0216(14) 0.0014(12) -0.0010(13) 0.0010(13)
C12 0.015(2) 0.0160(14) 0.0164(13) 0.0034(11) 0.0019(12) 0.0021(12)
C13 0.025(2) 0.0170(14) 0.0208(15) 0.0023(12) 0.0000(13) -0.0018(13)
C14 0.019(2) 0.024(2) 0.028(2) 0.0043(13) 0.0071(13) 0.0026(13)
C15 0.033(2) 0.021(2) 0.0191(15) 0.0013(13) 0.0057(13) 0.0070(15)
C16 0.031(2) 0.0190(15) 0.0181(14) 0.0012(12) 0.0003(13) 0.0016(14)
C17 0.020(2) 0.0173(14) 0.0202(14) 0.0027(12) -0.0011(12) 0.0010(13)
C18 0.016(2) 0.0145(14) 0.0212(14) 0.0012(11) 0.0012(12) -0.0028(13)
C19 0.016(2) 0.0183(14) 0.0246(15) 0.0004(12) 0.0009(13) 0.0000(13)
C20 0.026(2) 0.022(2) 0.025(2) 0.0028(13) -0.0048(14) -0.0035(15)
C21 0.021(2) 0.022(2) 0.036(2) 0.0082(14) -0.0083(14) 0.0002(14)
C22 0.018(2) 0.019(2) 0.039(2) -0.0021(14) 0.0030(14) 0.0007(14)
C23 0.021(2) 0.0187(15) 0.026(2) -0.0010(12) 0.0002(13) -0.0005(13)

loop_
_atom_site_label
_atom_site_type_symbol
_atom_site_fract_x
_atom_site_fract_y
_atom_site_fract_z
_atom_site_U_iso_or_equiv
_atom_site_thermal_displace_type
_atom_site_occupancy
_atom_site_calc_flag
_atom_site_refinement_flags
C1 C 0.6050(2) 1.0562(4) 0.29312(10) 0.0303(8) Uani 1 d .
H1A H 0.5704(2) 1.1700(4) 0.28731(10) 0.045 Uiso 1 d R
H1B H 0.6107(2) 0.9857(4) 0.26547(10) 0.045 Uiso 1 d R
H1C H 0.6681(2) 1.0857(4) 0.30439(10) 0.045 Uiso 1 d R
N2 N 0.5543(2) 0.9476(3) 0.32620(8) 0.0243(6) Uani 1 d .
H2 H 0.5035(2) 0.9934(3) 0.33889(8) 0.029 Uiso 1 calc R
C3 C 0.5836(2) 0.7794(4) 0.33757(9) 0.0205(7) Uani 1 d .
C4 C 0.5194(2) 0.6694(4) 0.37089(9) 0.0179(7) Uani 1 d .
O5 O 0.6541(2) 0.7114(3) 0.32063(6) 0.0262(5) Uani 1 d .
C6 C 0.4542(2) 0.5455(4) 0.34234(9) 0.0178(7) Uani 1 d .
C7 C 0.4264(2) 0.5934(4) 0.29955(9) 0.0207(7) Uani 1 d .
H7 H 0.4501(2) 0.7029(4) 0.28656(9) 0.025 Uiso 1 calc R
C8 C 0.3645(2) 0.4839(4) 0.27541(9) 0.0251(7) Uani 1 d .
H8 H 0.3468(2) 0.5186(4) 0.24610(9) 0.030 Uiso 1 calc R
C9 C 0.3286(2) 0.3247(4) 0.29384(10) 0.0254(8) Uani 1 d .
H9 H 0.2857(2) 0.2505(4) 0.27750(10) 0.031 Uiso 1 calc R
C10 C 0.3559(2) 0.2748(4) 0.33653(10) 0.0241(7) Uani 1 d .
H10 H 0.3320(2) 0.1652(4) 0.34944(10) 0.029 Uiso 1 calc R
C11 C 0.4177(2) 0.3842(4) 0.36036(9) 0.0211(7) Uani 1 d .
H11 H 0.4357(2) 0.3486(4) 0.38957(9) 0.025 Uiso 1 calc R
C12 C 0.4609(2) 0.8028(4) 0.39919(8) 0.0159(7) Uani 1 d .
C13 C 0.3637(2) 0.7932(4) 0.40255(9) 0.0208(7) Uani 1 d .
H13 H 0.3305(2) 0.7027(4) 0.38609(9) 0.025 Uiso 1 calc R
C14 C 0.3136(2) 0.9144(4) 0.42974(9) 0.0235(7) Uani 1 d .
H14 H 0.2468(2) 0.9062(4) 0.43162(9) 0.028 Uiso 1 calc R
C15 C 0.3615(2) 1.0467(4) 0.45395(9) 0.0246(8) Uani 1 d .
H15 H 0.3277(2) 1.1280(4) 0.47285(9) 0.030 Uiso 1 calc R
C16 C 0.4585(2) 1.0603(4) 0.45055(9) 0.0226(7) Uani 1 d .
H16 H 0.4913(2) 1.1525(4) 0.46664(9) 0.027 Uiso 1 calc R
C17 C 0.5076(2) 0.9395(4) 0.42367(9) 0.0193(7) Uani 1 d .
H17 H 0.5743(2) 0.9492(4) 0.42173(9) 0.023 Uiso 1 calc R
C18 C 0.5811(2) 0.5450(4) 0.40047(9) 0.0171(6) Uani 1 d .
C19 C 0.5787(2) 0.5506(4) 0.44689(9) 0.0197(7) Uani 1 d .
H19 H 0.5399(2) 0.6388(4) 0.46129(9) 0.024 Uiso 1 calc R
C20 C 0.6318(2) 0.4300(4) 0.47249(10) 0.0245(7) Uani 1 d .
H20 H 0.6290(2) 0.4364(4) 0.50404(10) 0.029 Uiso 1 calc R
C21 C 0.6886(2) 0.3005(4) 0.45205(10) 0.0261(7) Uani 1 d .
H21 H 0.7254(2) 0.2184(4) 0.46943(10) 0.031 Uiso 1 calc R
C22 C 0.6913(2) 0.2919(4) 0.40598(10) 0.0253(7) Uani 1 d .
H22 H 0.7300(2) 0.2030(4) 0.39177(10) 0.030 Uiso 1 calc R
C23 C 0.6383(2) 0.4116(4) 0.38053(10) 0.0221(7) Uani 1 d .
H23 H 0.6407(2) 0.4032(4) 0.34900(10) 0.027 Uiso 1 calc R

loop_
_atom_type_symbol
_atom_type_description
_atom_type_scat_dispersion_real
_atom_type_scat_dispersion_imag
_atom_type_scat_source
C C 0.0033 0.0016 'International Tables Vol C Tables 4.2.6.8 and 6.1.1.4'
H H 0.0000 0.0000 'International Tables Vol C Tables 4.2.6.8 and 6.1.1.4'
N N 0.0061 0.0033 'International Tables Vol C Tables 4.2.6.8 and 6.1.1.4'
O O 0.0106 0.0060 'International Tables Vol C Tables 4.2.6.8 and 6.1.1.4'

loop_
_geom_angle_atom_site_label_1
_geom_angle_atom_site_label_2
_geom_angle_atom_site_label_3
_geom_angle
C3 N2 C1 121.1(3)
O5 C3 N2 121.2(3)
O5 C3 C4 122.0(3)
N2 C3 C4 116.7(3)
C12 C4 C18 111.1(2)
C12 C4 C6 110.6(2)
C18 C4 C6 108.3(2)
C12 C4 C3 110.0(2)
C18 C4 C3 109.8(2)
C6 C4 C3 106.8(2)
C7 C6 C11 117.8(3)
C7 C6 C4 122.3(3)
C11 C6 C4 119.8(2)
C6 C7 C8 121.1(3)
C9 C8 C7 120.4(3)
C8 C9 C10 119.2(3)
C11 C10 C9 120.2(3)
C10 C11 C6 121.3(3)
C13 C12 C17 117.8(3)
C13 C12 C4 123.2(3)
C17 C12 C4 119.0(3)
C12 C13 C14 121.1(3)
C15 C14 C13 119.9(3)
C16 C15 C14 119.9(3)
C15 C16 C17 119.9(3)
C16 C17 C12 121.4(3)
C19 C18 C23 117.5(3)
C19 C18 C4 123.0(3)
C23 C18 C4 119.4(2)
C20 C19 C18 121.4(3)
C21 C20 C19 120.1(3)
C20 C21 C22 119.3(3)
C23 C22 C21 120.6(3)
C22 C23 C18 121.1(3)

loop_
_geom_bond_atom_site_label_1
_geom_bond_atom_site_label_2
_geom_bond_distance
C1 N2 1.460(4)
N2 C3 1.339(4)
C3 O5 1.225(3)
C3 C4 1.573(4)
C4 C12 1.535(4)
C4 C18 1.542(4)
C4 C6 1.552(4)
C6 C7 1.389(4)
C6 C11 1.394(4)
C7 C8 1.390(4)
C8 C9 1.383(4)
C9 C10 1.388(4)
C10 C11 1.385(4)
C12 C13 1.382(4)
C12 C17 1.405(4)
C13 C14 1.398(4)
C14 C15 1.386(4)
C15 C16 1.381(4)
C16 C17 1.383(4)
C18 C19 1.396(4)
C18 C23 1.401(4)
C19 C20 1.389(4)
C20 C21 1.385(4)
C21 C22 1.386(4)
C22 C23 1.382(4)

loop_
_geom_torsion_atom_site_label_1
_geom_torsion_atom_site_label_2
_geom_torsion_atom_site_label_3
_geom_torsion_atom_site_label_4
_geom_torsion
C1 N2 C3 O5 0.1(4)
C1 N2 C3 C4 -175.6(2)
O5 C3 C4 C12 159.3(3)
N2 C3 C4 C12 -25.0(3)
O5 C3 C4 C18 36.7(3)
N2 C3 C4 C18 -147.6(2)
O5 C3 C4 C6 -80.6(3)
N2 C3 C4 C6 95.2(3)
C12 C4 C6 C7 90.9(3)
C18 C4 C6 C7 -147.2(3)
C3 C4 C6 C7 -28.9(4)
C12 C4 C6 C11 -86.0(3)
C18 C4 C6 C11 36.0(4)
C3 C4 C6 C11 154.2(3)
C11 C6 C7 C8 -0.2(4)
C4 C6 C7 C8 -177.1(3)
C6 C7 C8 C9 0.5(5)
C7 C8 C9 C10 -0.7(5)
C8 C9 C10 C11 0.5(5)
C9 C10 C11 C6 -0.2(5)
C7 C6 C11 C10 0.0(4)
C4 C6 C11 C10 177.0(3)
C18 C4 C12 C13 -112.3(3)
C6 C4 C12 C13 8.1(4)
C3 C4 C12 C13 125.9(3)
C18 C4 C12 C17 66.5(3)
C6 C4 C12 C17 -173.2(2)
C3 C4 C12 C17 -55.4(3)
C17 C12 C13 C14 -0.6(4)
C4 C12 C13 C14 178.2(2)
C12 C13 C14 C15 -0.1(4)
C13 C14 C15 C16 1.1(4)
C14 C15 C16 C17 -1.3(4)
C15 C16 C17 C12 0.5(4)
C13 C12 C17 C16 0.4(4)
C4 C12 C17 C16 -178.4(2)
C12 C4 C18 C19 2.9(4)
C6 C4 C18 C19 -118.8(3)
C3 C4 C18 C19 124.9(3)
C12 C4 C18 C23 178.8(3)
C6 C4 C18 C23 57.1(3)
C3 C4 C18 C23 -59.3(3)
C23 C18 C19 C20 0.7(4)
C4 C18 C19 C20 176.7(3)
C18 C19 C20 C21 0.0(5)
C19 C20 C21 C22 -0.5(5)
C20 C21 C22 C23 0.3(5)
C21 C22 C23 C18 0.4(5)
C19 C18 C23 C22 -0.9(4)
C4 C18 C23 C22 -177.0(3)

loop_
_cod_related_entry_id
_cod_related_entry_database
_cod_related_entry_code
1 ChemSpider 19474476
